data_7707532
loop_
_publ_author_name
'Yang, Qian-Ying'
'Zhang, Hua-Hong'
'Qi, Xiao-Wei'
'Sun, Shi-Shu'
'Zhang, Da-Shuai'
'Han, Li-Zhi'
'Zhang, Xiao-Peng'
'Shi, Zai-Feng'

_publ_section_title
;
 Mechanochromic luminescence properties of fluoro-substituted
 pinene-containing cyclometalated platinum(II) complexes with multiple
 triplet excited states.
;
_journal_issue 25
_journal_name_full 'Dalton transactions (Cambridge, England : 2003)'
_journal_page_first 8938
_journal_page_last 8946
_journal_paper_doi 10.1039/d1dt00848j
_journal_volume 50
_journal_year 2021
_chemical_absolute_configuration unk
_chemical_formula_moiety 'C23 H19 Cl F2 N2 Pt'
_chemical_formula_sum 'C23 H19 Cl F2 N2 Pt'
_chemical_formula_weight 591.94
_space_group_crystal_system monoclinic
_space_group_IT_number 4
_space_group_name_Hall 'P 2yb'
_space_group_name_H-M_alt 'P 1 21 1'
_atom_sites_solution_hydrogens geom
_audit_creation_method SHELXL-2018/3
_audit_update_record
;
2021-05-12 deposited with the CCDC.	2021-05-28 downloaded from the CCDC.
;
_cell_angle_alpha 90
_cell_angle_beta 97.719(2)
_cell_angle_gamma 90
_cell_formula_units_Z 4
_cell_length_a 7.1804(3)
_cell_length_b 18.1579(8)
_cell_length_c 14.8582(7)
_cell_measurement_reflns_used 9952
_cell_measurement_temperature 213(2)
_cell_measurement_theta_max 53.676
_cell_measurement_theta_min 3.362
_cell_volume 1919.67(15)
_computing_cell_refinement 'Bruker SAINT'
_computing_data_collection 'Bruker APEX2'
_computing_data_reduction 'Bruker SAINT'
_computing_molecular_graphics 'Bruker SHELXTL'
_computing_publication_material 'Bruker SHELXTL'
_computing_structure_refinement 'SHELXL-2018/3 (Sheldrick, 2018)'
_computing_structure_solution 'SHELXT  (Sheldrick, 2015)'
_diffrn_ambient_temperature 213(2)
_diffrn_measured_fraction_theta_full 0.999
_diffrn_measured_fraction_theta_max 0.999
_diffrn_measurement_device_type 'Bruker Smart Aepex CCD'
_diffrn_measurement_method 'phi and omega scans'
_diffrn_radiation_type MoK\a
_diffrn_radiation_wavelength 0.71073
_diffrn_reflns_av_R_equivalents 0.0539
_diffrn_reflns_av_unetI/netI 0.0519
_diffrn_reflns_Laue_measured_fraction_full 0.999
_diffrn_reflns_Laue_measured_fraction_max 0.999
_diffrn_reflns_limit_h_max 8
_diffrn_reflns_limit_h_min -8
_diffrn_reflns_limit_k_max 21
_diffrn_reflns_limit_k_min -21
_diffrn_reflns_limit_l_max 17
_diffrn_reflns_limit_l_min -17
_diffrn_reflns_number 27737
_diffrn_reflns_point_group_measured_fraction_full 0.997
_diffrn_reflns_point_group_measured_fraction_max 0.996
_diffrn_reflns_theta_full 25.242
_diffrn_reflns_theta_max 25.351
_diffrn_reflns_theta_min 1.781
_diffrn_source 'fine-focus sealed tube'
_exptl_absorpt_coefficient_mu 7.480
_exptl_absorpt_correction_T_max 0.3667
_exptl_absorpt_correction_T_min 0.2593
_exptl_absorpt_correction_type multi-scan
_exptl_absorpt_process_details
;
 SADABS 2016/2: Krause, L., Herbst-Irmer, R., Sheldrick G.M. & Stalke D.,
 J. Appl. Cryst. 48 (2015) 3-10
;
_exptl_crystal_colour red
_exptl_crystal_density_diffrn 2.048
_exptl_crystal_description needle
_exptl_crystal_F_000 1136
_exptl_crystal_size_max 0.200
_exptl_crystal_size_mid 0.150
_exptl_crystal_size_min 0.110
_refine_diff_density_max 1.207
_refine_diff_density_min -0.762
_refine_diff_density_rms 0.125
_refine_ls_abs_structure_details
;
 Refined as an inversion twin.
;
_refine_ls_abs_structure_Flack 0.185(10)
_refine_ls_extinction_method none
_refine_ls_goodness_of_fit_ref 0.890
_refine_ls_hydrogen_treatment constr
_refine_ls_matrix_type full
_refine_ls_number_parameters 528
_refine_ls_number_reflns 7010
_refine_ls_number_restraints 1
_refine_ls_restrained_S_all 0.890
_refine_ls_R_factor_all 0.0347
_refine_ls_R_factor_gt 0.0297
_refine_ls_shift/su_max 0.001
_refine_ls_shift/su_mean 0.000
_refine_ls_structure_factor_coef Fsqd
_refine_ls_weighting_details 'w=1/[\s^2^(Fo^2^)+(0.0464P)^2^] where P=(Fo^2^+2Fc^2^)/3'
_refine_ls_weighting_scheme calc
_refine_ls_wR_factor_gt 0.0681
_refine_ls_wR_factor_ref 0.0702
_reflns_Friedel_coverage 0.928
_reflns_Friedel_fraction_full 0.995
_reflns_Friedel_fraction_max 0.992
_reflns_number_gt 6381
_reflns_number_total 7010
_reflns_threshold_expression 'I > 2\s(I)'
_cod_data_source_file d1dt00848j2.cif
_cod_data_source_block shelx
_cod_depositor_comments 'Adding full bibliography for 7707532--7707536.cif.'
_cod_original_sg_symbol_H-M 'P 21'
_cod_database_code 7707532
_shelx_shelxl_version_number 2018/3
_shelx_space_group_comment
;
The symmetry employed for this shelxl refinement is uniquely defined
by the following loop, which should always be used as a source of
symmetry information in preference to the above space-group names.
They are only intended as comments.
;
_shelx_estimated_absorpt_t_min 0.316
_shelx_estimated_absorpt_t_max 0.493

loop_
_space_group_symop_operation_xyz
'x, y, z'
'-x, y+1/2, -z'

loop_
_atom_site_label
_atom_site_type_symbol
_atom_site_fract_x
_atom_site_fract_y
_atom_site_fract_z
_atom_site_U_iso_or_equiv
_atom_site_adp_type
_atom_site_occupancy
_atom_site_site_symmetry_order
_atom_site_calc_flag
_atom_site_refinement_flags_posn
_atom_site_refinement_flags_adp
_atom_site_refinement_flags_occupancy
_atom_site_disorder_assembly
_atom_site_disorder_group
Pt1 Pt 0.32632(6) 0.45373(2) 0.05614(3) 0.02882(12) Uani 1 1 d . . . . .
Pt2 Pt 0.90818(6) 0.37392(2) 0.02721(3) 0.02762(12) Uani 1 1 d . . . . .
C30 C 0.8340(14) 0.4519(8) -0.1396(8) 0.031(3) Uani 1 1 d . . . . .
C8 C 0.3923(14) 0.3769(8) -0.1044(7) 0.027(2) Uani 1 1 d . . . . .
Cl2 Cl 0.9898(4) 0.26630(14) 0.12019(19) 0.0305(6) Uani 1 1 d . . . . .
Cl1 Cl 0.2588(4) 0.56120(14) 0.14222(18) 0.0300(6) Uani 1 1 d . . . . .
C11 C 0.5175(14) 0.2461(6) -0.0100(8) 0.027(2) Uani 1 1 d . . . . .
H11 H 0.561109 0.203151 0.021238 0.032 Uiso 1 1 calc R U . . .
C3 C 0.2288(14) 0.5647(6) -0.0884(8) 0.026(2) Uani 1 1 d . . . . .
H3 H 0.198602 0.594543 -0.040633 0.031 Uiso 1 1 calc R U . . .
N4 N 0.8555(12) 0.4441(5) 0.1266(6) 0.025(2) Uani 1 1 d . . . . .
C1 C 0.3983(12) 0.3710(6) -0.0065(7) 0.023(2) Uani 1 1 d . . . . .
C10 C 0.5075(15) 0.2499(6) -0.1008(8) 0.030(3) Uani 1 1 d . . . . .
H10 H 0.544792 0.208978 -0.132879 0.036 Uiso 1 1 calc R U . . .
N1 N 0.2887(11) 0.4980(5) -0.0700(6) 0.0233(19) Uani 1 1 d . . . . .
F2 F 0.4343(10) 0.3108(4) -0.2406(4) 0.0438(18) Uani 1 1 d . . . . .
C4 C 0.2075(15) 0.5939(6) -0.1767(8) 0.032(3) Uani 1 1 d . . . . .
H4 H 0.162665 0.642064 -0.188565 0.039 Uiso 1 1 calc R U . . .
F1 F 0.3601(13) 0.4378(4) -0.2933(5) 0.058(2) Uani 1 1 d . . . . .
C7 C 0.3334(13) 0.4511(7) -0.1387(6) 0.025(2) Uani 1 1 d . . . . .
C5 C 0.2533(17) 0.5506(7) -0.2439(8) 0.040(3) Uani 1 1 d . . . . .
H5 H 0.244534 0.569046 -0.303450 0.048 Uiso 1 1 calc R U . . .
C6 C 0.3128(18) 0.4798(7) -0.2260(8) 0.035(3) Uani 1 1 d . . . . .
F4 F 0.7836(11) 0.5210(4) -0.2805(4) 0.0430(17) Uani 1 1 d . . . . .
C32 C 0.7493(16) 0.5832(6) -0.1468(8) 0.034(3) Uani 1 1 d . . . . .
H32 H 0.725731 0.626611 -0.180867 0.040 Uiso 1 1 calc R U . . .
C2 C 0.8365(13) 0.4583(7) -0.0463(6) 0.022(2) Uani 1 1 d . . . . .
C29 C 0.8791(14) 0.3773(7) -0.1689(7) 0.029(2) Uani 1 1 d . . . . .
C34 C 0.7890(13) 0.5213(6) -0.0036(7) 0.021(2) Uani 1 1 d . . . . .
C35 C 0.7988(15) 0.5130(6) 0.0957(7) 0.025(2) Uani 1 1 d . . . . .
N3 N 0.9259(12) 0.3298(5) -0.0946(6) 0.023(2) Uani 1 1 d . . . . .
C13 C 0.4521(15) 0.3149(6) 0.1358(8) 0.027(2) Uani 1 1 d . . . . .
C12 C 0.4611(15) 0.3083(6) 0.0384(8) 0.025(2) Uani 1 1 d . . . . .
C16 C 0.3998(15) 0.3408(6) 0.3132(7) 0.027(2) Uani 1 1 d . . . . .
C17 C 0.3599(14) 0.3930(6) 0.2468(8) 0.026(3) Uani 1 1 d . . . . .
H17 H 0.311404 0.438514 0.262998 0.031 Uiso 1 1 calc R U . . .
C25 C 0.9641(15) 0.2587(6) -0.1091(8) 0.033(3) Uani 1 1 d . . . . .
H25 H 0.996055 0.227779 -0.058650 0.040 Uiso 1 1 calc R U . . .
C36 C 0.7491(14) 0.5656(6) 0.1544(7) 0.024(2) Uani 1 1 d . . . . .
H36 H 0.700875 0.611153 0.131924 0.029 Uiso 1 1 calc R U . . .
C38 C 0.8359(16) 0.4827(6) 0.2777(8) 0.029(2) Uani 1 1 d . . . . .
C14 C 0.5035(16) 0.2627(6) 0.2020(8) 0.030(3) Uani 1 1 d . . . . .
H14 H 0.559952 0.218780 0.185981 0.037 Uiso 1 1 calc R U . . .
C9 C 0.4417(15) 0.3144(6) -0.1496(7) 0.028(2) Uani 1 1 d . . . . .
C26 C 0.9582(17) 0.2292(6) -0.1956(8) 0.036(3) Uani 1 1 d . . . . .
H26 H 0.983062 0.178921 -0.203486 0.043 Uiso 1 1 calc R U . . .
C28 C 0.8772(18) 0.3466(7) -0.2553(8) 0.035(3) Uani 1 1 d . . . . .
C33 C 0.7471(15) 0.5851(6) -0.0549(7) 0.026(2) Uani 1 1 d . . . . .
H33 H 0.717692 0.629081 -0.026460 0.031 Uiso 1 1 calc R U . . .
C15 C 0.4748(15) 0.2729(6) 0.2902(8) 0.033(3) Uani 1 1 d . . . . .
C27 C 0.9155(18) 0.2745(7) -0.2696(8) 0.039(3) Uani 1 1 d . . . . .
H27 H 0.912751 0.256030 -0.328887 0.047 Uiso 1 1 calc R U . . .
C31 C 0.7855(16) 0.5186(6) -0.1905(7) 0.029(3) Uani 1 1 d . . . . .
N2 N 0.3858(12) 0.3830(5) 0.1613(6) 0.024(2) Uani 1 1 d . . . . .
F3 F 0.8319(12) 0.3909(4) -0.3274(4) 0.053(2) Uani 1 1 d . . . . .
C43 C 0.8640(17) 0.4715(6) 0.3793(8) 0.036(3) Uani 1 1 d . . . . .
H43 H 0.911908 0.422644 0.401025 0.043 Uiso 1 1 calc R U . . .
C37 C 0.7701(14) 0.5516(6) 0.2468(7) 0.027(2) Uani 1 1 d . . . . .
C40 C 0.7186(16) 0.6068(6) 0.3159(7) 0.032(3) Uani 1 1 d . . . . .
H40A H 0.583578 0.617265 0.304276 0.038 Uiso 1 1 calc R U . . .
H40B H 0.786433 0.652994 0.309793 0.038 Uiso 1 1 calc R U . . .
C21 C 0.3638(17) 0.3499(6) 0.4112(8) 0.035(3) Uani 1 1 d . . . . .
H21 H 0.313043 0.398124 0.427446 0.042 Uiso 1 1 calc R U . . .
C44 C 0.9651(18) 0.5399(7) 0.4283(7) 0.038(3) Uani 1 1 d . . . . .
C23 C 0.1073(17) 0.2448(7) 0.3770(8) 0.040(3) Uani 1 1 d . . . . .
H23A H 0.084158 0.195213 0.396931 0.060 Uiso 1 1 calc R U . . .
H23B H 0.145171 0.243123 0.316727 0.060 Uiso 1 1 calc R U . . .
H23C H -0.006544 0.273828 0.375280 0.060 Uiso 1 1 calc R U . . .
C41 C 0.7681(18) 0.5770(6) 0.4121(8) 0.037(3) Uani 1 1 d . . . . .
H41 H 0.740415 0.610698 0.460877 0.044 Uiso 1 1 calc R U . . .
C20 C 0.5438(19) 0.3231(7) 0.4711(8) 0.045(3) Uani 1 1 d . . . . .
H20A H 0.554439 0.339182 0.534587 0.054 Uiso 1 1 calc R U . . .
H20B H 0.660200 0.332356 0.445298 0.054 Uiso 1 1 calc R U . . .
C42 C 0.6836(19) 0.4987(7) 0.4159(9) 0.044(3) Uani 1 1 d . . . . .
H42A H 0.567462 0.490946 0.374217 0.053 Uiso 1 1 calc R U . . .
H42B H 0.670880 0.481536 0.477369 0.053 Uiso 1 1 calc R U . . .
C19 C 0.4633(19) 0.2440(7) 0.4540(8) 0.040(3) Uani 1 1 d . . . . .
H19 H 0.490166 0.209598 0.505807 0.048 Uiso 1 1 calc R U . . .
C18 C 0.5150(16) 0.2158(6) 0.3640(8) 0.036(3) Uani 1 1 d . . . . .
H18A H 0.648866 0.203158 0.371409 0.043 Uiso 1 1 calc R U . . .
H18B H 0.443029 0.171087 0.346329 0.043 Uiso 1 1 calc R U . . .
C22 C 0.2627(19) 0.2798(6) 0.4426(8) 0.039(3) Uani 1 1 d . . . . .
C39 C 0.8733(15) 0.4315(5) 0.2168(7) 0.021(2) Uani 1 1 d . . . . .
H39 H 0.913727 0.384693 0.238294 0.026 Uiso 1 1 calc R U . . .
C24 C 0.192(2) 0.2941(8) 0.5342(8) 0.055(4) Uani 1 1 d . . . . .
H24A H 0.091915 0.330143 0.526194 0.082 Uiso 1 1 calc R U . . .
H24B H 0.295160 0.312676 0.577286 0.082 Uiso 1 1 calc R U . . .
H24C H 0.146039 0.248501 0.556888 0.082 Uiso 1 1 calc R U . . .
C46 C 1.1255(17) 0.5758(7) 0.3869(8) 0.038(3) Uani 1 1 d . . . . .
H46A H 1.239238 0.547124 0.402363 0.058 Uiso 1 1 calc R U . . .
H46B H 1.145424 0.625363 0.410588 0.058 Uiso 1 1 calc R U . . .
H46C H 1.093872 0.577756 0.321388 0.058 Uiso 1 1 calc R U . . .
C45 C 1.029(2) 0.5251(8) 0.5281(8) 0.053(4) Uani 1 1 d . . . . .
H45A H 0.926336 0.503153 0.555161 0.079 Uiso 1 1 calc R U . . .
H45B H 1.065700 0.571028 0.558671 0.079 Uiso 1 1 calc R U . . .
H45C H 1.134888 0.491574 0.534191 0.079 Uiso 1 1 calc R U . . .

loop_
_atom_site_aniso_label
_atom_site_aniso_U_11
_atom_site_aniso_U_22
_atom_site_aniso_U_33
_atom_site_aniso_U_23
_atom_site_aniso_U_13
_atom_site_aniso_U_12
Pt1 0.0277(2) 0.0240(2) 0.0349(2) -0.0001(2) 0.00471(18) -0.00092(19)
Pt2 0.0278(2) 0.0227(2) 0.0323(2) -0.0017(2) 0.00389(17) -0.0008(2)
C30 0.020(5) 0.026(6) 0.051(7) 0.008(6) 0.013(5) -0.003(6)
C8 0.024(5) 0.029(6) 0.030(5) -0.004(6) 0.006(4) -0.004(6)
Cl2 0.0369(16) 0.0194(13) 0.0346(14) 0.0041(11) 0.0022(12) 0.0018(11)
Cl1 0.0309(15) 0.0221(13) 0.0372(14) -0.0055(11) 0.0055(12) -0.0003(11)
C11 0.018(5) 0.013(5) 0.049(7) -0.001(5) 0.004(5) -0.001(4)
C3 0.017(5) 0.020(6) 0.041(6) 0.002(5) 0.003(5) -0.008(4)
N4 0.023(4) 0.025(5) 0.028(5) 0.006(4) 0.007(4) -0.001(4)
C1 0.014(5) 0.009(4) 0.046(6) 0.007(5) 0.011(4) -0.002(4)
C10 0.028(6) 0.022(6) 0.042(7) -0.009(5) 0.013(5) -0.009(5)
N1 0.015(4) 0.025(5) 0.029(5) 0.002(4) -0.002(4) -0.004(4)
F2 0.058(5) 0.041(4) 0.034(4) -0.005(3) 0.011(3) -0.003(4)
C4 0.030(6) 0.022(6) 0.042(6) 0.001(5) -0.008(5) 0.007(5)
F1 0.098(6) 0.046(5) 0.032(4) 0.000(3) 0.013(4) 0.013(4)
C7 0.019(5) 0.035(6) 0.021(5) 0.001(5) -0.003(4) -0.006(5)
C5 0.043(7) 0.039(7) 0.035(6) 0.009(6) -0.005(6) -0.004(6)
C6 0.043(7) 0.037(7) 0.025(6) -0.003(5) 0.002(5) -0.005(6)
F4 0.072(5) 0.035(4) 0.022(3) 0.002(3) 0.006(3) 0.005(4)
C32 0.036(7) 0.026(6) 0.038(7) 0.003(5) 0.000(5) 0.000(5)
C2 0.018(5) 0.025(5) 0.024(5) -0.009(5) 0.010(4) -0.002(5)
C29 0.023(5) 0.025(6) 0.038(6) -0.002(6) 0.006(4) -0.007(5)
C34 0.014(5) 0.020(6) 0.029(6) -0.003(4) 0.001(4) 0.001(4)
C35 0.025(6) 0.022(6) 0.027(5) -0.007(4) 0.003(5) -0.003(4)
N3 0.019(5) 0.021(5) 0.030(5) -0.002(4) 0.004(4) -0.003(4)
C13 0.024(6) 0.017(6) 0.041(6) -0.001(5) 0.012(5) -0.003(4)
C12 0.021(5) 0.016(6) 0.038(6) -0.011(5) 0.008(5) -0.009(4)
C16 0.028(6) 0.023(5) 0.030(6) 0.005(5) 0.003(5) -0.004(4)
C17 0.024(6) 0.018(6) 0.035(6) 0.003(4) 0.000(5) -0.001(4)
C25 0.027(6) 0.025(6) 0.048(7) -0.003(5) 0.008(5) 0.001(5)
C36 0.019(5) 0.018(5) 0.033(6) -0.003(4) -0.001(5) 0.005(4)
C38 0.030(6) 0.026(6) 0.030(6) 0.000(5) 0.004(5) -0.003(5)
C14 0.030(6) 0.023(6) 0.039(6) 0.001(5) 0.007(5) 0.006(5)
C9 0.028(6) 0.023(6) 0.033(6) -0.009(5) 0.007(5) -0.003(5)
C26 0.041(7) 0.029(6) 0.040(7) -0.013(5) 0.013(6) -0.003(5)
C28 0.041(7) 0.033(7) 0.032(6) 0.000(5) 0.008(6) -0.003(5)
C33 0.028(6) 0.015(5) 0.035(6) -0.002(4) 0.001(5) 0.004(4)
C15 0.025(6) 0.021(6) 0.051(7) 0.005(5) 0.003(5) -0.006(5)
C27 0.057(8) 0.033(7) 0.030(6) -0.014(5) 0.022(6) -0.006(6)
C31 0.031(6) 0.031(7) 0.025(5) 0.003(5) 0.002(5) 0.001(5)
N2 0.026(5) 0.021(5) 0.023(4) -0.003(4) 0.000(4) -0.008(4)
F3 0.096(6) 0.042(5) 0.021(3) -0.001(3) 0.003(4) 0.008(4)
C43 0.052(7) 0.025(7) 0.033(6) -0.002(5) 0.012(5) 0.000(5)
C37 0.026(6) 0.020(6) 0.035(6) -0.012(5) 0.004(5) 0.001(4)
C40 0.038(7) 0.035(7) 0.023(5) -0.006(5) 0.006(5) 0.004(5)
C21 0.045(7) 0.022(6) 0.037(6) 0.002(5) 0.007(6) -0.004(5)
C44 0.057(8) 0.032(6) 0.024(6) -0.003(5) 0.002(5) -0.001(6)
C23 0.039(7) 0.040(7) 0.042(7) 0.016(6) 0.011(6) -0.002(6)
C41 0.050(8) 0.026(6) 0.035(6) -0.012(5) 0.012(6) 0.000(6)
C20 0.059(8) 0.044(8) 0.029(6) 0.005(5) -0.006(6) -0.009(6)
C42 0.062(9) 0.037(7) 0.040(7) 0.001(6) 0.032(7) -0.004(6)
C19 0.056(8) 0.031(6) 0.034(7) 0.007(5) 0.003(6) -0.002(6)
C18 0.031(6) 0.027(6) 0.046(7) 0.007(5) -0.005(5) 0.003(5)
C22 0.052(8) 0.032(7) 0.037(6) 0.015(5) 0.014(6) 0.002(6)
C39 0.025(6) 0.016(6) 0.023(5) 0.002(4) 0.002(4) -0.002(4)
C24 0.085(11) 0.046(8) 0.037(7) 0.004(6) 0.023(7) 0.007(8)
C46 0.042(7) 0.036(7) 0.036(6) -0.002(5) -0.002(5) -0.001(6)
C45 0.088(11) 0.046(8) 0.025(6) -0.004(6) 0.006(7) 0.012(8)

loop_
_atom_type_symbol
_atom_type_description
_atom_type_scat_dispersion_real
_atom_type_scat_dispersion_imag
_atom_type_scat_source
C C 0.0033 0.0016 'International Tables Vol C Tables 4.2.6.8 and 6.1.1.4'
H H 0.0000 0.0000 'International Tables Vol C Tables 4.2.6.8 and 6.1.1.4'
N N 0.0061 0.0033 'International Tables Vol C Tables 4.2.6.8 and 6.1.1.4'
F F 0.0171 0.0103 'International Tables Vol C Tables 4.2.6.8 and 6.1.1.4'
Cl Cl 0.1484 0.1585 'International Tables Vol C Tables 4.2.6.8 and 6.1.1.4'
Pt Pt -1.7033 8.3905 'International Tables Vol C Tables 4.2.6.8 and 6.1.1.4'

loop_
_geom_angle_atom_site_label_1
_geom_angle_atom_site_label_2
_geom_angle_atom_site_label_3
_geom_angle
_geom_angle_site_symmetry_1
_geom_angle_site_symmetry_3
_geom_angle_publ_flag
C1 Pt1 N2 80.3(4) . . ?
C1 Pt1 N1 82.5(4) . . ?
N2 Pt1 N1 162.8(3) . . ?
C1 Pt1 Cl1 175.5(3) . . ?
N2 Pt1 Cl1 98.1(3) . . ?
N1 Pt1 Cl1 99.1(3) . . ?
C2 Pt2 N3 81.3(4) . . ?
C2 Pt2 N4 81.4(4) . . ?
N3 Pt2 N4 162.5(3) . . ?
C2 Pt2 Cl2 178.4(3) . . ?
N3 Pt2 Cl2 98.8(3) . . ?
N4 Pt2 Cl2 98.4(3) . . ?
C2 C30 C31 115.1(12) . . ?
C2 C30 C29 113.4(11) . . ?
C31 C30 C29 131.5(11) . . ?
C9 C8 C1 116.7(11) . . ?
C9 C8 C7 131.0(10) . . ?
C1 C8 C7 112.3(10) . . ?
C10 C11 C12 119.1(10) . . ?
C10 C11 H11 120.4 . . ?
C12 C11 H11 120.4 . . ?
N1 C3 C4 122.5(11) . . ?
N1 C3 H3 118.7 . . ?
C4 C3 H3 118.7 . . ?
C39 N4 C35 118.1(9) . . ?
C39 N4 Pt2 128.0(7) . . ?
C35 N4 Pt2 113.9(7) . . ?
C12 C1 C8 120.9(11) . . ?
C12 C1 Pt1 121.4(8) . . ?
C8 C1 Pt1 117.7(9) . . ?
C11 C10 C9 121.5(10) . . ?
C11 C10 H10 119.3 . . ?
C9 C10 H10 119.3 . . ?
C3 N1 C7 121.1(10) . . ?
C3 N1 Pt1 124.2(8) . . ?
C7 N1 Pt1 114.7(7) . . ?
C5 C4 C3 117.8(10) . . ?
C5 C4 H4 121.1 . . ?
C3 C4 H4 121.1 . . ?
C6 C7 N1 116.5(11) . . ?
C6 C7 C8 130.8(11) . . ?
N1 C7 C8 112.7(8) . . ?
C4 C5 C6 120.3(11) . . ?
C4 C5 H5 119.8 . . ?
C6 C5 H5 119.8 . . ?
F1 C6 C5 119.6(11) . . ?
F1 C6 C7 118.6(11) . . ?
C5 C6 C7 121.8(12) . . ?
C33 C32 C31 121.3(10) . . ?
C33 C32 H32 119.4 . . ?
C31 C32 H32 119.4 . . ?
C34 C2 C30 124.0(12) . . ?
C34 C2 Pt2 117.9(7) . . ?
C30 C2 Pt2 118.1(9) . . ?
C28 C29 N3 116.6(11) . . ?
C28 C29 C30 131.6(11) . . ?
N3 C29 C30 111.8(9) . . ?
C2 C34 C33 119.2(10) . . ?
C2 C34 C35 113.3(9) . . ?
C33 C34 C35 127.4(9) . . ?
C36 C35 N4 120.8(10) . . ?
C36 C35 C34 125.7(10) . . ?
N4 C35 C34 113.5(9) . . ?
C25 N3 C29 119.8(10) . . ?
C25 N3 Pt2 124.7(8) . . ?
C29 N3 Pt2 115.3(7) . . ?
C14 C13 N2 118.9(10) . . ?
C14 C13 C12 127.3(10) . . ?
N2 C13 C12 113.8(9) . . ?
C1 C12 C11 120.8(10) . . ?
C1 C12 C13 111.0(9) . . ?
C11 C12 C13 128.2(10) . . ?
C17 C16 C15 118.8(10) . . ?
C17 C16 C21 124.6(10) . . ?
C15 C16 C21 116.6(10) . . ?
N2 C17 C16 123.6(10) . . ?
N2 C17 H17 118.2 . . ?
C16 C17 H17 118.2 . . ?
N3 C25 C26 122.5(11) . . ?
N3 C25 H25 118.7 . . ?
C26 C25 H25 118.7 . . ?
C35 C36 C37 119.9(10) . . ?
C35 C36 H36 120.1 . . ?
C37 C36 H36 120.1 . . ?
C39 C38 C37 119.1(10) . . ?
C39 C38 C43 124.5(10) . . ?
C37 C38 C43 116.4(10) . . ?
C15 C14 C13 122.0(10) . . ?
C15 C14 H14 119.0 . . ?
C13 C14 H14 119.0 . . ?
F2 C9 C8 123.1(10) . . ?
F2 C9 C10 115.9(9) . . ?
C8 C9 C10 121.0(10) . . ?
C27 C26 C25 119.0(11) . . ?
C27 C26 H26 120.5 . . ?
C25 C26 H26 120.5 . . ?
F3 C28 C27 118.9(11) . . ?
F3 C28 C29 117.7(10) . . ?
C27 C28 C29 123.4(12) . . ?
C32 C33 C34 119.5(10) . . ?
C32 C33 H33 120.3 . . ?
C34 C33 H33 120.3 . . ?
C14 C15 C16 117.7(10) . . ?
C14 C15 C18 124.4(10) . . ?
C16 C15 C18 117.9(11) . . ?
C28 C27 C26 118.6(11) . . ?
C28 C27 H27 120.7 . . ?
C26 C27 H27 120.7 . . ?
F4 C31 C32 117.8(10) . . ?
F4 C31 C30 121.4(10) . . ?
C32 C31 C30 120.8(10) . . ?
C17 N2 C13 118.8(10) . . ?
C17 N2 Pt1 127.8(8) . . ?
C13 N2 Pt1 113.4(7) . . ?
C38 C43 C42 107.6(10) . . ?
C38 C43 C44 110.4(9) . . ?
C42 C43 C44 86.7(9) . . ?
C38 C43 H43 116.1 . . ?
C42 C43 H43 116.1 . . ?
C44 C43 H43 116.1 . . ?
C36 C37 C38 118.7(9) . . ?
C36 C37 C40 123.0(9) . . ?
C38 C37 C40 118.2(10) . . ?
C37 C40 C41 110.6(9) . . ?
C37 C40 H40A 109.5 . . ?
C41 C40 H40A 109.5 . . ?
C37 C40 H40B 109.5 . . ?
C41 C40 H40B 109.5 . . ?
H40A C40 H40B 108.1 . . ?
C16 C21 C20 106.3(10) . . ?
C16 C21 C22 109.9(9) . . ?
C20 C21 C22 87.6(9) . . ?
C16 C21 H21 116.4 . . ?
C20 C21 H21 116.4 . . ?
C22 C21 H21 116.4 . . ?
C45 C44 C46 109.0(11) . . ?
C45 C44 C41 112.1(10) . . ?
C46 C44 C41 118.3(10) . . ?
C45 C44 C43 111.9(10) . . ?
C46 C44 C43 118.7(9) . . ?
C41 C44 C43 85.2(9) . . ?
C22 C23 H23A 109.5 . . ?
C22 C23 H23B 109.5 . . ?
H23A C23 H23B 109.5 . . ?
C22 C23 H23C 109.5 . . ?
H23A C23 H23C 109.5 . . ?
H23B C23 H23C 109.5 . . ?
C40 C41 C42 108.5(10) . . ?
C40 C41 C44 113.1(9) . . ?
C42 C41 C44 87.2(9) . . ?
C40 C41 H41 115.0 . . ?
C42 C41 H41 115.0 . . ?
C44 C41 H41 115.0 . . ?
C21 C20 C19 86.2(9) . . ?
C21 C20 H20A 114.3 . . ?
C19 C20 H20A 114.3 . . ?
C21 C20 H20B 114.3 . . ?
C19 C20 H20B 114.3 . . ?
H20A C20 H20B 111.4 . . ?
C41 C42 C43 85.9(9) . . ?
C41 C42 H42A 114.3 . . ?
C43 C42 H42A 114.3 . . ?
C41 C42 H42B 114.3 . . ?
C43 C42 H42B 114.3 . . ?
H42A C42 H42B 111.5 . . ?
C18 C19 C20 108.9(10) . . ?
C18 C19 C22 111.9(10) . . ?
C20 C19 C22 87.2(9) . . ?
C18 C19 H19 115.2 . . ?
C20 C19 H19 115.2 . . ?
C22 C19 H19 115.2 . . ?
C15 C18 C19 111.2(10) . . ?
C15 C18 H18A 109.4 . . ?
C19 C18 H18A 109.4 . . ?
C15 C18 H18B 109.4 . . ?
C19 C18 H18B 109.4 . . ?
H18A C18 H18B 108.0 . . ?
C23 C22 C24 109.9(11) . . ?
C23 C22 C21 118.6(10) . . ?
C24 C22 C21 110.3(11) . . ?
C23 C22 C19 118.7(11) . . ?
C24 C22 C19 112.4(11) . . ?
C21 C22 C19 85.0(9) . . ?
N4 C39 C38 123.3(10) . . ?
N4 C39 H39 118.4 . . ?
C38 C39 H39 118.4 . . ?
C22 C24 H24A 109.5 . . ?
C22 C24 H24B 109.5 . . ?
H24A C24 H24B 109.5 . . ?
C22 C24 H24C 109.5 . . ?
H24A C24 H24C 109.5 . . ?
H24B C24 H24C 109.5 . . ?
C44 C46 H46A 109.5 . . ?
C44 C46 H46B 109.5 . . ?
H46A C46 H46B 109.5 . . ?
C44 C46 H46C 109.5 . . ?
H46A C46 H46C 109.5 . . ?
H46B C46 H46C 109.5 . . ?
C44 C45 H45A 109.5 . . ?
C44 C45 H45B 109.5 . . ?
H45A C45 H45B 109.5 . . ?
C44 C45 H45C 109.5 . . ?
H45A C45 H45C 109.5 . . ?
H45B C45 H45C 109.5 . . ?

loop_
_geom_bond_atom_site_label_1
_geom_bond_atom_site_label_2
_geom_bond_distance
_geom_bond_site_symmetry_2
_geom_bond_publ_flag
Pt1 C1 1.875(11) . ?
Pt1 N2 2.023(9) . ?
Pt1 N1 2.024(9) . ?
Pt1 Cl1 2.418(3) . ?
Pt2 C2 1.911(13) . ?
Pt2 N3 1.999(9) . ?
Pt2 N4 2.024(9) . ?
Pt2 Cl2 2.419(3) . ?
C30 C2 1.389(15) . ?
C30 C31 1.445(17) . ?
C30 C29 1.473(18) . ?
C8 C9 1.389(16) . ?
C8 C1 1.454(14) . ?
C8 C7 1.482(19) . ?
C11 C10 1.344(16) . ?
C11 C12 1.426(14) . ?
C11 H11 0.9400 . ?
C3 N1 1.302(13) . ?
C3 C4 1.405(15) . ?
C3 H3 0.9400 . ?
N4 C39 1.349(13) . ?
N4 C35 1.375(14) . ?
C1 C12 1.365(15) . ?
C10 C9 1.424(16) . ?
C10 H10 0.9400 . ?
N1 C7 1.400(14) . ?
F2 C9 1.348(12) . ?
C4 C5 1.346(16) . ?
C4 H4 0.9400 . ?
F1 C6 1.338(14) . ?
C7 C6 1.387(15) . ?
C5 C6 1.370(17) . ?
C5 H5 0.9400 . ?
F4 C31 1.336(12) . ?
C32 C33 1.368(15) . ?
C32 C31 1.382(16) . ?
C32 H32 0.9400 . ?
C2 C34 1.373(15) . ?
C29 C28 1.397(15) . ?
C29 N3 1.406(14) . ?
C34 C33 1.398(14) . ?
C34 C35 1.475(15) . ?
C35 C36 1.373(14) . ?
N3 C25 1.342(14) . ?
C13 C14 1.381(15) . ?
C13 N2 1.395(14) . ?
C13 C12 1.462(15) . ?
C16 C17 1.370(15) . ?
C16 C15 1.405(16) . ?
C16 C21 1.523(15) . ?
C17 N2 1.321(14) . ?
C17 H17 0.9400 . ?
C25 C26 1.389(16) . ?
C25 H25 0.9400 . ?
C36 C37 1.384(15) . ?
C36 H36 0.9400 . ?
C38 C39 1.350(15) . ?
C38 C37 1.392(15) . ?
C38 C43 1.509(15) . ?
C14 C15 1.365(16) . ?
C14 H14 0.9400 . ?
C26 C27 1.374(17) . ?
C26 H26 0.9400 . ?
C28 F3 1.344(13) . ?
C28 C27 1.361(16) . ?
C33 H33 0.9400 . ?
C15 C18 1.509(16) . ?
C27 H27 0.9400 . ?
C43 C42 1.552(17) . ?
C43 C44 1.567(16) . ?
C43 H43 0.9900 . ?
C37 C40 1.517(14) . ?
C40 C41 1.525(15) . ?
C40 H40A 0.9800 . ?
C40 H40B 0.9800 . ?
C21 C20 1.546(16) . ?
C21 C22 1.568(16) . ?
C21 H21 0.9900 . ?
C44 C45 1.516(15) . ?
C44 C46 1.523(17) . ?
C44 C41 1.555(18) . ?
C23 C22 1.519(18) . ?
C23 H23A 0.9700 . ?
C23 H23B 0.9700 . ?
C23 H23C 0.9700 . ?
C41 C42 1.550(16) . ?
C41 H41 0.9900 . ?
C20 C19 1.557(17) . ?
C20 H20A 0.9800 . ?
C20 H20B 0.9800 . ?
C42 H42A 0.9800 . ?
C42 H42B 0.9800 . ?
C19 C18 1.523(17) . ?
C19 C22 1.569(19) . ?
C19 H19 0.9900 . ?
C18 H18A 0.9800 . ?
C18 H18B 0.9800 . ?
C22 C24 1.535(17) . ?
C39 H39 0.9400 . ?
C24 H24A 0.9700 . ?
C24 H24B 0.9700 . ?
C24 H24C 0.9700 . ?
C46 H46A 0.9700 . ?
C46 H46B 0.9700 . ?
C46 H46C 0.9700 . ?
C45 H45A 0.9700 . ?
C45 H45B 0.9700 . ?
C45 H45C 0.9700 . ?

loop_
_geom_torsion_atom_site_label_1
_geom_torsion_atom_site_label_2
_geom_torsion_atom_site_label_3
_geom_torsion_atom_site_label_4
_geom_torsion
_geom_torsion_site_symmetry_1
_geom_torsion_site_symmetry_2
_geom_torsion_site_symmetry_3
_geom_torsion_site_symmetry_4
_geom_torsion_publ_flag
C9 C8 C1 C12 4.0(14) . . . . ?
C7 C8 C1 C12 -175.7(9) . . . . ?
C9 C8 C1 Pt1 -178.4(7) . . . . ?
C7 C8 C1 Pt1 1.8(11) . . . . ?
N2 Pt1 C1 C12 -3.1(8) . . . . ?
N1 Pt1 C1 C12 177.1(8) . . . . ?
N2 Pt1 C1 C8 179.3(8) . . . . ?
N1 Pt1 C1 C8 -0.5(7) . . . . ?
C12 C11 C10 C9 -0.1(16) . . . . ?
C4 C3 N1 C7 -0.8(15) . . . . ?
C4 C3 N1 Pt1 178.9(8) . . . . ?
N1 C3 C4 C5 -0.7(16) . . . . ?
C3 N1 C7 C6 0.8(14) . . . . ?
Pt1 N1 C7 C6 -178.9(8) . . . . ?
C3 N1 C7 C8 -177.9(9) . . . . ?
Pt1 N1 C7 C8 2.4(10) . . . . ?
C9 C8 C7 C6 -1(2) . . . . ?
C1 C8 C7 C6 178.8(11) . . . . ?
C9 C8 C7 N1 177.7(10) . . . . ?
C1 C8 C7 N1 -2.7(12) . . . . ?
C3 C4 C5 C6 2.1(18) . . . . ?
C4 C5 C6 F1 -179.2(11) . . . . ?
C4 C5 C6 C7 -2.0(19) . . . . ?
N1 C7 C6 F1 177.7(10) . . . . ?
C8 C7 C6 F1 -3.8(19) . . . . ?
N1 C7 C6 C5 0.6(17) . . . . ?
C8 C7 C6 C5 179.1(11) . . . . ?
C31 C30 C2 C34 2.9(15) . . . . ?
C29 C30 C2 C34 -176.2(9) . . . . ?
C31 C30 C2 Pt2 -177.7(7) . . . . ?
C29 C30 C2 Pt2 3.1(12) . . . . ?
C2 C30 C29 C28 174.2(11) . . . . ?
C31 C30 C29 C28 -5(2) . . . . ?
C2 C30 C29 N3 -3.5(12) . . . . ?
C31 C30 C29 N3 177.5(10) . . . . ?
C30 C2 C34 C33 -4.5(15) . . . . ?
Pt2 C2 C34 C33 176.1(7) . . . . ?
C30 C2 C34 C35 178.5(9) . . . . ?
Pt2 C2 C34 C35 -0.8(11) . . . . ?
C39 N4 C35 C36 -4.5(15) . . . . ?
Pt2 N4 C35 C36 176.8(8) . . . . ?
C39 N4 C35 C34 178.4(9) . . . . ?
Pt2 N4 C35 C34 -0.2(11) . . . . ?
C2 C34 C35 C36 -176.2(10) . . . . ?
C33 C34 C35 C36 7.1(17) . . . . ?
C2 C34 C35 N4 0.6(13) . . . . ?
C33 C34 C35 N4 -176.0(10) . . . . ?
C28 C29 N3 C25 -0.6(14) . . . . ?
C30 C29 N3 C25 177.5(9) . . . . ?
C28 C29 N3 Pt2 -175.6(8) . . . . ?
C30 C29 N3 Pt2 2.5(10) . . . . ?
C8 C1 C12 C11 -1.8(15) . . . . ?
Pt1 C1 C12 C11 -179.3(7) . . . . ?
C8 C1 C12 C13 -179.3(9) . . . . ?
Pt1 C1 C12 C13 3.2(12) . . . . ?
C10 C11 C12 C1 -0.2(15) . . . . ?
C10 C11 C12 C13 176.8(10) . . . . ?
C14 C13 C12 C1 179.9(10) . . . . ?
N2 C13 C12 C1 -1.1(12) . . . . ?
C14 C13 C12 C11 2.6(18) . . . . ?
N2 C13 C12 C11 -178.3(10) . . . . ?
C15 C16 C17 N2 0.9(17) . . . . ?
C21 C16 C17 N2 -177.4(10) . . . . ?
C29 N3 C25 C26 -0.5(16) . . . . ?
Pt2 N3 C25 C26 174.0(8) . . . . ?
N4 C35 C36 C37 5.2(16) . . . . ?
C34 C35 C36 C37 -178.2(10) . . . . ?
N2 C13 C14 C15 6.3(17) . . . . ?
C12 C13 C14 C15 -174.7(11) . . . . ?
C1 C8 C9 F2 176.9(9) . . . . ?
C7 C8 C9 F2 -3.4(18) . . . . ?
C1 C8 C9 C10 -4.3(15) . . . . ?
C7 C8 C9 C10 175.3(10) . . . . ?
C11 C10 C9 F2 -178.6(10) . . . . ?
C11 C10 C9 C8 2.5(17) . . . . ?
N3 C25 C26 C27 1.4(18) . . . . ?
N3 C29 C28 F3 179.7(10) . . . . ?
C30 C29 C28 F3 2.0(18) . . . . ?
N3 C29 C28 C27 0.9(17) . . . . ?
C30 C29 C28 C27 -176.8(12) . . . . ?
C31 C32 C33 C34 2.4(17) . . . . ?
C2 C34 C33 C32 1.8(15) . . . . ?
C35 C34 C33 C32 178.2(10) . . . . ?
C13 C14 C15 C16 -3.5(17) . . . . ?
C13 C14 C15 C18 175.4(11) . . . . ?
C17 C16 C15 C14 -0.1(16) . . . . ?
C21 C16 C15 C14 178.3(10) . . . . ?
C17 C16 C15 C18 -179.1(10) . . . . ?
C21 C16 C15 C18 -0.7(15) . . . . ?
F3 C28 C27 C26 -178.8(11) . . . . ?
C29 C28 C27 C26 0(2) . . . . ?
C25 C26 C27 C28 -1.1(19) . . . . ?
C33 C32 C31 F4 179.5(10) . . . . ?
C33 C32 C31 C30 -3.9(17) . . . . ?
C2 C30 C31 F4 177.8(10) . . . . ?
C29 C30 C31 F4 -3.2(18) . . . . ?
C2 C30 C31 C32 1.3(15) . . . . ?
C29 C30 C31 C32 -179.7(11) . . . . ?
C16 C17 N2 C13 2.0(16) . . . . ?
C16 C17 N2 Pt1 178.1(8) . . . . ?
C14 C13 N2 C17 -5.5(15) . . . . ?
C12 C13 N2 C17 175.4(9) . . . . ?
C14 C13 N2 Pt1 177.9(8) . . . . ?
C12 C13 N2 Pt1 -1.2(11) . . . . ?
C39 C38 C43 C42 -132.8(11) . . . . ?
C37 C38 C43 C42 48.4(13) . . . . ?
C39 C38 C43 C44 134.2(12) . . . . ?
C37 C38 C43 C44 -44.6(14) . . . . ?
C35 C36 C37 C38 -2.1(16) . . . . ?
C35 C36 C37 C40 179.9(10) . . . . ?
C39 C38 C37 C36 -1.4(16) . . . . ?
C43 C38 C37 C36 177.4(10) . . . . ?
C39 C38 C37 C40 176.6(10) . . . . ?
C43 C38 C37 C40 -4.5(15) . . . . ?
C36 C37 C40 C41 -176.8(10) . . . . ?
C38 C37 C40 C41 5.3(15) . . . . ?
C17 C16 C21 C20 -134.2(11) . . . . ?
C15 C16 C21 C20 47.5(13) . . . . ?
C17 C16 C21 C22 132.4(11) . . . . ?
C15 C16 C21 C22 -45.9(14) . . . . ?
C38 C43 C44 C45 -169.2(10) . . . . ?
C42 C43 C44 C45 83.3(12) . . . . ?
C38 C43 C44 C46 -40.9(15) . . . . ?
C42 C43 C44 C46 -148.4(11) . . . . ?
C38 C43 C44 C41 78.9(10) . . . . ?
C42 C43 C44 C41 -28.7(9) . . . . ?
C37 C40 C41 C42 -50.8(12) . . . . ?
C37 C40 C41 C44 44.1(13) . . . . ?
C45 C44 C41 C40 168.0(10) . . . . ?
C46 C44 C41 C40 39.8(14) . . . . ?
C43 C44 C41 C40 -80.2(10) . . . . ?
C45 C44 C41 C42 -83.0(12) . . . . ?
C46 C44 C41 C42 148.8(10) . . . . ?
C43 C44 C41 C42 28.7(8) . . . . ?
C16 C21 C20 C19 -82.1(10) . . . . ?
C22 C21 C20 C19 28.0(9) . . . . ?
C40 C41 C42 C43 84.4(11) . . . . ?
C44 C41 C42 C43 -29.0(9) . . . . ?
C38 C43 C42 C41 -81.6(10) . . . . ?
C44 C43 C42 C41 28.8(9) . . . . ?
C21 C20 C19 C18 84.3(10) . . . . ?
C21 C20 C19 C22 -27.9(9) . . . . ?
C14 C15 C18 C19 -178.7(11) . . . . ?
C16 C15 C18 C19 0.2(15) . . . . ?
C20 C19 C18 C15 -46.9(13) . . . . ?
C22 C19 C18 C15 47.7(13) . . . . ?
C16 C21 C22 C23 -41.4(14) . . . . ?
C20 C21 C22 C23 -147.9(11) . . . . ?
C16 C21 C22 C24 -169.3(11) . . . . ?
C20 C21 C22 C24 84.2(11) . . . . ?
C16 C21 C22 C19 78.7(10) . . . . ?
C20 C21 C22 C19 -27.8(9) . . . . ?
C18 C19 C22 C23 38.3(14) . . . . ?
C20 C19 C22 C23 147.6(10) . . . . ?
C18 C19 C22 C24 168.4(11) . . . . ?
C20 C19 C22 C24 -82.3(11) . . . . ?
C18 C19 C22 C21 -81.7(11) . . . . ?
C20 C19 C22 C21 27.6(8) . . . . ?
C35 N4 C39 C38 0.9(16) . . . . ?
Pt2 N4 C39 C38 179.3(8) . . . . ?
C37 C38 C39 N4 2.1(17) . . . . ?
C43 C38 C39 N4 -176.7(10) . . . . ?
